data_4502546
loop_
_publ_author_name
'Zou, Ruqiang'
'Abdel-Fattah, Amr I.'
'Xu, Hongwu'
'Burrell, Anthony K.'
'Larson, Toti E.'
'McCleskey, Thomas M.'
'Wei, Qiang'
'Janicke, Michael T.'
'Hickmott, Donald D.'
'Timofeeva, Tatiana V.'
'Zhao, Yusheng'

_publ_section_title
;
 Porous Metal&#x2212;Organic Frameworks Containing Alkali-Bridged Two-Fold
 Interpenetration: Synthesis, Gas Adsorption, and Fluorescence Properties
;
_journal_issue 3
_journal_name_full 'Crystal Growth &amp; Design'
_journal_page_first 1301
_journal_paper_doi 10.1021/cg901347p
_journal_volume 10
_journal_year 2010
_chemical_formula_sum 'C73 H84 K3 N6 O22 Zn2'
_chemical_formula_weight 1645.50
_chemical_name_systematic
; 
 ? 
;
_space_group_IT_number 2
_symmetry_cell_setting triclinic
_symmetry_space_group_name_Hall '-P 1'
_symmetry_space_group_name_H-M 'P -1'
_atom_sites_solution_hydrogens geom
_atom_sites_solution_primary direct
_atom_sites_solution_secondary difmap
_audit_creation_method SHELXL-97
_cell_angle_alpha 65.452(2)
_cell_angle_beta 66.275(2)
_cell_angle_gamma 69.154(2)
_cell_formula_units_Z 2
_cell_length_a 16.3656(18)
_cell_length_b 17.979(2)
_cell_length_c 19.232(2)
_cell_measurement_reflns_used 1045
_cell_measurement_temperature 293(2)
_cell_measurement_theta_max 27.46
_cell_measurement_theta_min 3.20
_cell_volume 4589.7(9)
_computing_structure_refinement 'SHELXL-97 (Sheldrick, 1997)'
_computing_structure_solution 'SHELXS-97 (Sheldrick, 1990)'
_diffrn_ambient_temperature 293(2)
_diffrn_measured_fraction_theta_full 0.999
_diffrn_measured_fraction_theta_max 0.999
_diffrn_radiation_monochromator graphite
_diffrn_radiation_source 'fine-focus sealed tube'
_diffrn_radiation_type MoK\a
_diffrn_radiation_wavelength 0.71073
_diffrn_reflns_av_R_equivalents 0.0583
_diffrn_reflns_av_sigmaI/netI 0.0682
_diffrn_reflns_limit_h_max 19
_diffrn_reflns_limit_h_min -19
_diffrn_reflns_limit_k_max 21
_diffrn_reflns_limit_k_min -21
_diffrn_reflns_limit_l_max 23
_diffrn_reflns_limit_l_min -23
_diffrn_reflns_number 49756
_diffrn_reflns_theta_full 25.20
_diffrn_reflns_theta_max 25.20
_diffrn_reflns_theta_min 1.28
_exptl_absorpt_coefficient_mu 0.723
_exptl_absorpt_correction_T_max 1.00000
_exptl_absorpt_correction_T_min 0.85632
_exptl_absorpt_correction_type multi-scan
_exptl_absorpt_process_details sadabs
_exptl_crystal_colour colorless
_exptl_crystal_density_diffrn 1.191
_exptl_crystal_density_meas ?
_exptl_crystal_density_method 'not measured'
_exptl_crystal_description block
_exptl_crystal_F_000 1714
_exptl_crystal_size_max 0.22
_exptl_crystal_size_mid 0.20
_exptl_crystal_size_min 0.20
_refine_diff_density_max 1.610
_refine_diff_density_min -1.168
_refine_diff_density_rms 0.205
_refine_ls_extinction_method none
_refine_ls_goodness_of_fit_ref 1.068
_refine_ls_hydrogen_treatment constr
_refine_ls_matrix_type full
_refine_ls_number_parameters 858
_refine_ls_number_reflns 16523
_refine_ls_number_restraints 21
_refine_ls_restrained_S_all 1.069
_refine_ls_R_factor_all 0.1390
_refine_ls_R_factor_gt 0.0995
_refine_ls_shift/su_max 0.001
_refine_ls_shift/su_mean 0.000
_refine_ls_structure_factor_coef Fsqd
_refine_ls_weighting_details 'calc w=1/[\s^2^(Fo^2^)+(0.1883P)^2^+16.7878P] where P=(Fo^2^+2Fc^2^)/3'
_refine_ls_weighting_scheme calc
_refine_ls_wR_factor_gt 0.2930
_refine_ls_wR_factor_ref 0.3300
_reflns_number_gt 10896
_reflns_number_total 16523
_reflns_threshold_expression >2sigma(I)
_cod_data_source_file cg901347p_si_002.cif
_cod_data_source_block 2
_cod_depositor_comments
;
The following automatic conversions were performed:

'_symmetry_cell_setting' value 'Triclinic' changed to 'triclinic'
according to /home/saulius/struct/CIF-dictionaries/cif_core.dic
dictionary named 'cif_core.dic' version 2.4.2 from 2011-04-26.

Automatic conversion script
Id: cif_fix_values 1715 2011-07-08 13:25:40Z adriana 

The following automatic conversions were performed:

'_exptl_crystal_density_meas' value 'none' was changed to '?' - the
value is perceived as not measured.

Automatic conversion script
Id: cif_fix_values 3008 2015-01-20 13:52:24Z robertas 
;
_cod_original_cell_volume 4589.5(9)
_cod_original_sg_symbol_H-M P-1
_cod_database_code 4502546

loop_
_symmetry_equiv_pos_as_xyz
'x, y, z'
'-x, -y, -z'

loop_
_atom_site_label
_atom_site_type_symbol
_atom_site_fract_x
_atom_site_fract_y
_atom_site_fract_z
_atom_site_U_iso_or_equiv
_atom_site_adp_type
_atom_site_occupancy
_atom_site_symmetry_multiplicity
_atom_site_calc_flag
_atom_site_refinement_flags
Zn1 Zn 1.61534(5) 0.20141(6) -0.03469(5) 0.0356(3) Uani 1 1 d .
Zn2 Zn 0.64495(5) 0.96427(5) 0.22754(5) 0.0360(3) Uani 1 1 d .
K1 K 1.82123(10) 0.05261(10) 0.03302(10) 0.0403(4) Uani 1 1 d .
K2 K 1.60370(11) 0.19414(11) 0.16970(10) 0.0418(4) Uani 1 1 d .
K3 K 1.9979(9) -0.0634(7) -0.0456(7) 0.348(7) Uani 1 1 d .
C1 C 1.0506(4) 0.3950(4) 0.1047(4) 0.0349(16) Uani 1 1 d .
C2 C 1.0120(4) 0.4673(5) 0.1263(4) 0.0363(16) Uani 1 1 d .
H2 H 1.0469 0.4876 0.1394 0.044 Uiso 1 1 calc R
C3 C 0.9220(4) 0.5102(4) 0.1288(4) 0.0331(15) Uani 1 1 d .
C4 C 0.8699(4) 0.4778(4) 0.1096(4) 0.0339(16) Uani 1 1 d .
H4 H 0.8094 0.5056 0.1116 0.041 Uiso 1 1 calc R
C5 C 0.9072(4) 0.4049(4) 0.0878(4) 0.0328(15) Uani 1 1 d .
C6 C 0.9981(4) 0.3632(4) 0.0860(4) 0.0352(16) Uani 1 1 d .
H6 H 1.0237 0.3141 0.0723 0.042 Uiso 1 1 calc R
C7 C 1.1502(4) 0.3557(5) 0.0940(5) 0.0357(16) Uani 1 1 d .
C8 C 1.1935(5) 0.3509(5) 0.1457(5) 0.046(2) Uani 1 1 d .
H8 H 1.1594 0.3681 0.1907 0.055 Uiso 1 1 calc R
C9 C 1.2890(5) 0.3199(6) 0.1297(5) 0.050(2) Uani 1 1 d .
H9 H 1.3172 0.3145 0.1655 0.060 Uiso 1 1 calc R
C10 C 1.3410(4) 0.2976(5) 0.0620(4) 0.0362(16) Uani 1 1 d .
C11 C 1.2976(4) 0.3011(4) 0.0102(4) 0.0337(15) Uani 1 1 d .
H11 H 1.3324 0.2846 -0.0350 0.040 Uiso 1 1 calc R
C12 C 1.2036(4) 0.3290(4) 0.0263(4) 0.0336(15) Uani 1 1 d .
H12 H 1.1753 0.3302 -0.0077 0.040 Uiso 1 1 calc R
C13 C 0.8819(4) 0.5923(4) 0.1434(4) 0.0340(15) Uani 1 1 d .
C14 C 0.7903(4) 0.6150(5) 0.1855(5) 0.0364(16) Uani 1 1 d .
H14 H 0.7533 0.5768 0.2081 0.044 Uiso 1 1 calc R
C15 C 0.7533(4) 0.6946(5) 0.1943(5) 0.0378(17) Uani 1 1 d .
H15 H 0.6918 0.7088 0.2225 0.045 Uiso 1 1 calc R
C16 C 0.8064(5) 0.7526(5) 0.1619(4) 0.0359(16) Uani 1 1 d .
C17 C 0.8984(5) 0.7301(5) 0.1196(5) 0.0385(17) Uani 1 1 d .
H17 H 0.9347 0.7691 0.0959 0.046 Uiso 1 1 calc R
C18 C 0.9364(4) 0.6503(5) 0.1125(5) 0.0383(17) Uani 1 1 d .
H18 H 0.9987 0.6352 0.0869 0.046 Uiso 1 1 calc R
C19 C 0.8537(4) 0.3751(4) 0.0620(4) 0.0324(15) Uani 1 1 d .
C20 C 0.8625(5) 0.2897(5) 0.0791(5) 0.0370(16) Uani 1 1 d .
H20 H 0.9019 0.2503 0.1081 0.044 Uiso 1 1 calc R
C21 C 0.8136(4) 0.2632(5) 0.0537(5) 0.0376(16) Uani 1 1 d .
H21 H 0.8182 0.2061 0.0676 0.045 Uiso 1 1 calc R
C22 C 0.7565(4) 0.3219(5) 0.0066(4) 0.0359(16) Uani 1 1 d .
C23 C 0.7490(5) 0.4062(5) -0.0116(5) 0.0376(16) Uani 1 1 d .
H23 H 0.7123 0.4456 -0.0432 0.045 Uiso 1 1 calc R
C24 C 0.7956(4) 0.4327(4) 0.0167(5) 0.0358(16) Uani 1 1 d .
H24 H 0.7882 0.4899 0.0053 0.043 Uiso 1 1 calc R
C25 C 0.7659(5) 0.8390(5) 0.1688(5) 0.0396(17) Uani 1 1 d .
C26 C 1.4434(5) 0.2691(5) 0.0429(5) 0.0409(18) Uani 1 1 d .
C27 C 0.7037(5) 0.2942(5) -0.0231(5) 0.0381(17) Uani 1 1 d .
C28 C 0.0757(5) 1.1068(6) 0.4156(5) 0.052(2) Uani 1 1 d .
C29 C 0.0266(5) 1.0954(6) 0.3783(5) 0.052(2) Uani 1 1 d .
H29 H 0.0576 1.0825 0.3308 0.062 Uiso 1 1 calc R
C30 C -0.0675(5) 1.1026(6) 0.4094(5) 0.050(2) Uani 1 1 d .
C31 C -0.1131(5) 1.1221(6) 0.4812(5) 0.050(2) Uani 1 1 d .
H31 H -0.1763 1.1286 0.5022 0.060 Uiso 1 1 calc R
C32 C -0.0651(5) 1.1321(6) 0.5217(5) 0.051(2) Uani 1 1 d .
C33 C 0.0298(5) 1.1258(6) 0.4870(5) 0.053(2) Uani 1 1 d .
H33 H 0.0624 1.1343 0.5119 0.064 Uiso 1 1 calc R
C34 C 0.1773(5) 1.0923(6) 0.3836(5) 0.051(2) Uani 1 1 d .
C35 C 0.2274(5) 1.0263(6) 0.3524(5) 0.046(2) Uani 1 1 d .
H35 H 0.1964 0.9943 0.3486 0.056 Uiso 1 1 calc R
C36 C 0.3225(5) 1.0073(5) 0.3267(4) 0.0434(18) Uani 1 1 d .
H36 H 0.3546 0.9620 0.3076 0.052 Uiso 1 1 calc R
C37 C 0.3698(5) 1.0563(5) 0.3297(5) 0.0460(19) Uani 1 1 d .
C38 C 0.3202(5) 1.1248(6) 0.3581(6) 0.060(2) Uani 1 1 d .
H38 H 0.3511 1.1591 0.3585 0.072 Uiso 1 1 calc R
C39 C 0.2247(5) 1.1419(7) 0.3857(6) 0.067(3) Uani 1 1 d .
H39 H 0.1924 1.1866 0.4057 0.080 Uiso 1 1 calc R
C40 C -0.1175(5) 1.0856(6) 0.3705(5) 0.047(2) Uani 1 1 d .
C41 C -0.0910(5) 1.1057(6) 0.2866(5) 0.048(2) Uani 1 1 d .
H41 H -0.0442 1.1342 0.2546 0.057 Uiso 1 1 calc R
C42 C -0.1331(5) 1.0838(5) 0.2517(5) 0.0435(19) Uani 1 1 d .
H42 H -0.1145 1.0973 0.1963 0.052 Uiso 1 1 calc R
C43 C -0.2031(5) 1.0417(5) 0.2981(5) 0.0442(19) Uani 1 1 d .
C44 C -0.2302(5) 1.0200(6) 0.3820(5) 0.051(2) Uani 1 1 d .
H44 H -0.2766 0.9909 0.4134 0.061 Uiso 1 1 calc R
C45 C -0.1880(5) 1.0421(6) 0.4175(5) 0.050(2) Uani 1 1 d .
H45 H -0.2064 1.0281 0.4730 0.061 Uiso 1 1 calc R
C46 C -0.1131(5) 1.1414(6) 0.6026(5) 0.049(2) Uani 1 1 d .
C47 C -0.2021(5) 1.1896(6) 0.6227(5) 0.052(2) Uani 1 1 d .
H47 H -0.2314 1.2198 0.5833 0.062 Uiso 1 1 calc R
C48 C -0.2469(5) 1.1936(6) 0.6982(5) 0.050(2) Uani 1 1 d .
H48 H -0.3050 1.2283 0.7092 0.060 Uiso 1 1 calc R
C49 C -0.2060(5) 1.1457(6) 0.7599(5) 0.048(2) Uani 1 1 d .
C50 C -0.1175(5) 1.0973(6) 0.7412(5) 0.050(2) Uani 1 1 d .
H50 H -0.0891 1.0652 0.7811 0.059 Uiso 1 1 calc R
C51 C -0.0716(5) 1.0968(6) 0.6634(5) 0.054(2) Uani 1 1 d .
H51 H -0.0115 1.0658 0.6513 0.065 Uiso 1 1 calc R
C52 C 0.4721(5) 1.0394(5) 0.2997(5) 0.0440(18) Uani 1 1 d .
C53 C -0.2500(5) 1.0211(6) 0.2582(6) 0.049(2) Uani 1 1 d .
C54 C -0.2541(5) 1.1469(6) 0.8442(5) 0.047(2) Uani 1 1 d .
C55 C 0.5793(5) 1.0467(5) 0.0895(6) 0.047(2) Uani 1 1 d .
H55 H 0.5435 1.0071 0.1190 0.057 Uiso 1 1 calc R
C56 C 0.4900(9) 0.3114(9) 0.7782(8) 0.084(3) Uani 1 1 d .
C57 C 0.5107(7) 0.2351(9) 0.6880(7) 0.084(4) Uani 1 1 d .
C58 C 0.4980(8) 0.1648(7) 0.8326(8) 0.080(3) Uani 1 1 d .
C59 C 1.8486(9) -0.1174(8) -0.0641(8) 0.084(3) Uani 1 1 d .
C60 C 1.7979(9) -0.1214(9) -0.1601(8) 0.095(4) Uani 1 1 d .
C61 C 1.6847(11) -0.0786(10) -0.0429(15) 0.165(9) Uani 1 1 d .
C62 C 1.580(3) 0.3892(11) 0.172(2) 2.1(4) Uani 1 1 d D
C63 C 1.493(3) 0.430(2) 0.090(3) 0.29(2) Uani 1 1 d .
C64 C 1.5403(16) 0.5365(9) 0.1166(14) 0.163(8) Uani 1 1 d D
C65 C 2.0034(12) 0.1231(9) -0.1416(10) 0.123(5) Uiso 1 1 d D
C66 C 1.9203(13) 0.2737(10) -0.2048(11) 0.165(8) Uiso 1 1 d D
C67 C 2.0568(14) 0.1957(15) -0.2777(12) 0.199 Uiso 1 1 d D
C68 C 1.038(2) 0.328(3) 0.346(3) 0.360 Uiso 1 1 d D
C69 C 0.911(3) 0.442(2) 0.355(4) 0.537 Uiso 1 1 d D
C70 C 0.903(2) 0.329(2) 0.328(2) 0.308 Uiso 1 1 d D
C71 C 0.567(2) 0.1654(19) 0.5105(16) 0.242 Uiso 1 1 d D
C72 C 0.545(2) 0.194(2) 0.3849(14) 0.274 Uiso 1 1 d D
C73 C 0.508(2) 0.0737(15) 0.4919(17) 0.218 Uiso 1 1 d D
N1 N 0.4993(5) 0.2391(5) 0.7673(5) 0.062(2) Uani 1 1 d .
N2 N 1.7723(6) -0.1086(5) -0.0888(5) 0.068(2) Uani 1 1 d .
N3 N 1.5336(19) 0.4617(15) 0.125(2) 0.38(3) Uani 1 1 d D
N4 N 1.9899(10) 0.1986(8) -0.2047(8) 0.127(4) Uiso 1 1 d D
N5 N 0.943(2) 0.3567(16) 0.3616(15) 0.306 Uiso 1 1 d D
N6 N 0.5260(15) 0.1523(13) 0.4668(14) 0.211 Uiso 1 1 d D
O1 O 1.4785(3) 0.2474(4) 0.0969(4) 0.0553(15) Uani 1 1 d .
O2 O 1.4887(3) 0.2667(4) -0.0281(3) 0.0459(13) Uani 1 1 d .
O3 O 0.8107(4) 0.8938(3) 0.1295(4) 0.0498(14) Uani 1 1 d .
O4 O 0.6853(3) 0.8514(3) 0.2168(3) 0.0465(13) Uani 1 1 d .
O5 O 0.6970(3) 0.2163(3) 0.0090(3) 0.0340(11) Uani 1 1 d .
O6 O 0.6671(4) 0.3455(4) -0.0745(4) 0.0549(15) Uani 1 1 d .
O7 O 0.5126(3) 0.9696(4) 0.2829(4) 0.0492(14) Uani 1 1 d .
O8 O 0.5130(3) 1.0896(4) 0.2917(4) 0.0502(14) Uani 1 1 d .
O9 O -0.2469(4) 1.0621(4) 0.1868(4) 0.0581(17) Uani 1 1 d .
O10 O -0.2930(4) 0.9622(4) 0.2995(4) 0.0581(17) Uani 1 1 d .
O11 O -0.2227(4) 1.0962(4) 0.8995(3) 0.0525(14) Uani 1 1 d .
O12 O -0.3292(3) 1.2049(4) 0.8529(3) 0.0481(14) Uani 1 1 d .
O13 O 0.6334(3) 1.0481(3) 0.1198(3) 0.0404(12) Uani 1 1 d .
O14 O 0.5697(4) 1.0943(4) 0.0228(4) 0.0479(13) Uani 1 1 d .
O15 O 0.4906(14) 0.3779(9) 0.7230(10) 0.192(7) Uani 1 1 d .
O16 O 1.9270(5) -0.1381(5) -0.1032(5) 0.089(2) Uani 1 1 d .
O18 O 1.586(2) 0.3164(8) 0.2118(9) 0.339(18) Uani 1 1 d D
O19 O 1.9536(13) 0.1309(10) -0.0690(11) 0.214 Uiso 1 1 d D
O20 O 1.054(3) 0.371(2) 0.371(2) 0.424 Uiso 1 1 d D
O21 O 0.601(4) 0.220(3) 0.501(4) 0.638 Uiso 1 1 d D
O1W O 0.6851(16) 0.3746(15) 0.7543(14) 0.267(10) Uiso 1 1 d .
O2W O 0.6965(19) 0.7254(18) 0.3904(17) 0.313(12) Uiso 1 1 d .

loop_
_atom_site_aniso_label
_atom_site_aniso_U_11
_atom_site_aniso_U_22
_atom_site_aniso_U_33
_atom_site_aniso_U_23
_atom_site_aniso_U_13
_atom_site_aniso_U_12
Zn1 0.0168(4) 0.0584(6) 0.0474(5) -0.0380(4) -0.0091(3) -0.0013(3)
Zn2 0.0206(4) 0.0468(5) 0.0527(5) -0.0349(4) -0.0076(3) -0.0020(3)
K1 0.0304(8) 0.0490(9) 0.0532(10) -0.0312(8) -0.0120(7) -0.0046(7)
K2 0.0311(8) 0.0538(10) 0.0503(10) -0.0271(8) -0.0154(7) -0.0042(7)
K3 0.391(15) 0.286(11) 0.330(13) -0.147(10) 0.036(11) -0.144(11)
C1 0.022(3) 0.045(4) 0.051(4) -0.032(4) -0.010(3) -0.004(3)
C2 0.022(3) 0.050(4) 0.051(4) -0.031(4) -0.010(3) -0.006(3)
C3 0.022(3) 0.043(4) 0.048(4) -0.031(3) -0.008(3) -0.005(3)
C4 0.016(3) 0.040(4) 0.055(4) -0.031(3) -0.012(3) 0.003(3)
C5 0.021(3) 0.039(4) 0.048(4) -0.026(3) -0.009(3) -0.004(3)
C6 0.019(3) 0.039(4) 0.057(5) -0.029(4) -0.013(3) 0.001(3)
C7 0.021(3) 0.045(4) 0.054(4) -0.033(4) -0.011(3) -0.003(3)
C8 0.024(3) 0.077(6) 0.058(5) -0.052(5) -0.013(3) 0.002(3)
C9 0.027(4) 0.080(6) 0.063(5) -0.048(5) -0.017(4) 0.000(4)
C10 0.019(3) 0.048(4) 0.052(4) -0.031(4) -0.015(3) 0.003(3)
C11 0.023(3) 0.042(4) 0.044(4) -0.029(3) -0.011(3) 0.003(3)
C12 0.023(3) 0.041(4) 0.049(4) -0.027(3) -0.015(3) -0.001(3)
C13 0.026(3) 0.041(4) 0.049(4) -0.031(3) -0.010(3) -0.005(3)
C14 0.019(3) 0.044(4) 0.058(5) -0.034(4) -0.007(3) -0.005(3)
C15 0.017(3) 0.052(4) 0.057(5) -0.038(4) -0.007(3) -0.001(3)
C16 0.026(3) 0.048(4) 0.048(4) -0.030(4) -0.012(3) -0.007(3)
C17 0.027(3) 0.044(4) 0.052(4) -0.031(4) -0.006(3) -0.006(3)
C18 0.020(3) 0.053(4) 0.060(5) -0.040(4) -0.010(3) -0.003(3)
C19 0.022(3) 0.038(4) 0.048(4) -0.027(3) -0.007(3) -0.006(3)
C20 0.026(3) 0.042(4) 0.055(5) -0.027(4) -0.018(3) -0.001(3)
C21 0.025(3) 0.040(4) 0.060(5) -0.030(4) -0.016(3) -0.001(3)
C22 0.021(3) 0.049(4) 0.048(4) -0.030(4) -0.011(3) -0.002(3)
C23 0.027(3) 0.043(4) 0.053(4) -0.027(4) -0.017(3) 0.001(3)
C24 0.028(3) 0.033(4) 0.058(5) -0.022(3) -0.021(3) 0.000(3)
C25 0.032(4) 0.044(4) 0.059(5) -0.035(4) -0.019(4) 0.002(3)
C26 0.021(3) 0.054(5) 0.061(5) -0.036(4) -0.012(3) -0.001(3)
C27 0.024(3) 0.057(5) 0.048(4) -0.035(4) -0.011(3) -0.002(3)
C28 0.026(4) 0.085(6) 0.058(5) -0.048(5) -0.008(3) -0.004(4)
C29 0.024(4) 0.094(7) 0.054(5) -0.050(5) -0.006(3) -0.006(4)
C30 0.025(4) 0.083(6) 0.053(5) -0.042(5) -0.008(3) -0.005(4)
C31 0.023(3) 0.092(6) 0.052(5) -0.052(5) -0.010(3) 0.000(4)
C32 0.024(4) 0.086(6) 0.059(5) -0.050(5) -0.011(3) -0.001(4)
C33 0.021(4) 0.093(7) 0.065(5) -0.057(5) -0.010(3) 0.001(4)
C34 0.021(4) 0.094(7) 0.050(5) -0.046(5) -0.007(3) -0.004(4)
C35 0.026(4) 0.082(6) 0.045(4) -0.037(4) -0.010(3) -0.009(4)
C36 0.027(4) 0.069(5) 0.043(4) -0.035(4) -0.005(3) -0.005(3)
C37 0.025(4) 0.070(5) 0.050(5) -0.035(4) -0.006(3) -0.006(4)
C38 0.027(4) 0.085(7) 0.088(7) -0.062(6) -0.006(4) -0.008(4)
C39 0.022(4) 0.110(8) 0.093(7) -0.075(7) -0.010(4) 0.000(4)
C40 0.023(3) 0.087(6) 0.048(4) -0.046(4) -0.009(3) -0.005(4)
C41 0.027(4) 0.074(6) 0.049(5) -0.035(4) -0.011(3) -0.002(4)
C42 0.033(4) 0.060(5) 0.046(4) -0.034(4) -0.018(3) 0.009(3)
C43 0.030(4) 0.064(5) 0.051(5) -0.041(4) -0.017(3) 0.009(3)
C44 0.024(4) 0.081(6) 0.064(5) -0.050(5) -0.014(4) 0.003(4)
C45 0.026(4) 0.090(6) 0.044(4) -0.040(4) -0.010(3) -0.002(4)
C46 0.020(3) 0.086(6) 0.064(5) -0.054(5) -0.010(3) -0.003(4)
C47 0.024(4) 0.091(6) 0.055(5) -0.045(5) -0.012(3) -0.002(4)
C48 0.020(3) 0.088(6) 0.061(5) -0.051(5) -0.010(3) -0.003(4)
C49 0.026(4) 0.083(6) 0.056(5) -0.049(5) -0.008(3) -0.010(4)
C50 0.026(4) 0.084(6) 0.065(5) -0.056(5) -0.018(4) 0.002(4)
C51 0.023(4) 0.097(7) 0.066(5) -0.060(5) -0.013(4) 0.001(4)
C52 0.027(4) 0.066(5) 0.040(4) -0.027(4) -0.004(3) -0.006(4)
C53 0.034(4) 0.059(5) 0.073(6) -0.050(5) -0.025(4) 0.012(4)
C54 0.022(4) 0.079(6) 0.060(5) -0.051(5) -0.004(3) -0.010(4)
C55 0.036(4) 0.054(5) 0.068(6) -0.039(5) -0.011(4) -0.010(4)
C56 0.086(8) 0.090(9) 0.102(9) -0.045(8) -0.029(7) -0.030(7)
C57 0.058(6) 0.146(11) 0.082(7) -0.075(8) -0.009(5) -0.026(7)
C58 0.083(8) 0.077(7) 0.094(8) -0.016(7) -0.038(7) -0.034(6)
C59 0.081(8) 0.085(8) 0.108(9) -0.048(7) -0.033(7) -0.019(6)
C60 0.100(9) 0.112(10) 0.075(8) -0.014(7) -0.019(7) -0.055(8)
C61 0.089(11) 0.103(11) 0.26(2) -0.104(14) 0.040(13) -0.032(9)
C62 2.0(4) 0.51(11) 2.0(4) -0.83(19) 2.0(4) -0.81(19)
C63 0.28(4) 0.18(3) 0.46(6) -0.02(3) -0.17(4) -0.12(3)
C64 0.22(2) 0.072(10) 0.23(2) -0.032(12) -0.107(19) -0.031(12)
N1 0.030(4) 0.084(6) 0.091(6) -0.052(5) -0.013(4) -0.010(4)
N2 0.078(6) 0.055(5) 0.067(5) -0.027(4) -0.012(4) -0.013(4)
N3 0.24(3) 0.21(3) 0.61(7) -0.27(4) 0.15(4) -0.12(2)
O1 0.024(3) 0.092(4) 0.067(4) -0.049(3) -0.020(3) 0.004(3)
O2 0.022(2) 0.067(4) 0.055(3) -0.035(3) -0.010(2) 0.000(2)
O3 0.035(3) 0.045(3) 0.079(4) -0.037(3) -0.012(3) -0.004(2)
O4 0.024(3) 0.054(3) 0.073(4) -0.044(3) -0.007(2) -0.002(2)
O5 0.024(2) 0.044(3) 0.047(3) -0.030(2) -0.011(2) -0.003(2)
O6 0.059(4) 0.054(3) 0.076(4) -0.022(3) -0.043(3) -0.010(3)
O7 0.025(3) 0.059(3) 0.068(4) -0.037(3) -0.004(2) -0.005(2)
O8 0.027(3) 0.065(4) 0.066(4) -0.034(3) -0.006(2) -0.012(3)
O9 0.051(3) 0.077(4) 0.072(4) -0.057(4) -0.038(3) 0.020(3)
O10 0.037(3) 0.082(4) 0.083(4) -0.063(4) -0.025(3) 0.007(3)
O11 0.042(3) 0.080(4) 0.052(3) -0.044(3) -0.017(3) -0.002(3)
O12 0.027(3) 0.081(4) 0.055(3) -0.049(3) -0.007(2) -0.006(3)
O13 0.020(2) 0.056(3) 0.055(3) -0.032(3) -0.009(2) -0.005(2)
O14 0.040(3) 0.062(4) 0.059(4) -0.032(3) -0.018(3) -0.013(3)
O15 0.32(2) 0.110(9) 0.199(14) -0.019(10) -0.139(15) -0.072(12)
O16 0.055(4) 0.084(5) 0.099(6) -0.040(5) 0.003(4) 0.000(4)
O18 0.68(5) 0.132(12) 0.147(12) -0.095(10) 0.064(19) -0.18(2)

loop_
_atom_type_symbol
_atom_type_description
_atom_type_scat_dispersion_real
_atom_type_scat_dispersion_imag
_atom_type_scat_source
C C 0.0033 0.0016 'International Tables Vol C Tables 4.2.6.8 and 6.1.1.4'
H H 0.0000 0.0000 'International Tables Vol C Tables 4.2.6.8 and 6.1.1.4'
N N 0.0061 0.0033 'International Tables Vol C Tables 4.2.6.8 and 6.1.1.4'
O O 0.0106 0.0060 'International Tables Vol C Tables 4.2.6.8 and 6.1.1.4'
Zn Zn 0.2839 1.4301 'International Tables Vol C Tables 4.2.6.8 and 6.1.1.4'
K K 0.2009 0.2494 'International Tables Vol C Tables 4.2.6.8 and 6.1.1.4'

loop_
_geom_angle_atom_site_label_1
_geom_angle_atom_site_label_2
_geom_angle_atom_site_label_3
_geom_angle
_geom_angle_site_symmetry_1
_geom_angle_site_symmetry_3
O12 Zn1 O2 104.3(2) 1_744 .
O12 Zn1 O5 113.4(2) 1_744 1_655
O2 Zn1 O5 124.4(2) . 1_655
O12 Zn1 O14 104.9(2) 1_744 1_645
O2 Zn1 O14 89.8(2) . 1_645
O5 Zn1 O14 116.5(2) 1_655 1_645
O12 Zn1 K1 95.63(16) 1_744 .
O2 Zn1 K1 159.49(17) . .
O5 Zn1 K1 48.47(14) 1_655 .
O14 Zn1 K1 80.13(16) 1_645 .
O12 Zn1 K2 157.53(15) 1_744 .
O2 Zn1 K2 94.76(16) . .
O5 Zn1 K2 44.44(14) 1_655 .
O14 Zn1 K2 86.78(16) 1_645 .
K1 Zn1 K2 67.04(4) . .
O4 Zn2 O7 100.3(2) . .
O4 Zn2 O10 107.1(2) . 1_655
O7 Zn2 O10 110.7(2) . 1_655
O4 Zn2 O13 107.2(2) . .
O7 Zn2 O13 97.3(2) . .
O10 Zn2 O13 130.1(3) 1_655 .
O4 Zn2 K2 159.56(18) . 1_465
O7 Zn2 K2 90.58(16) . 1_465
O10 Zn2 K2 84.6(2) 1_655 1_465
O13 Zn2 K2 53.78(14) . 1_465
O4 Zn2 K1 93.61(16) . 1_465
O7 Zn2 K1 144.83(18) . 1_465
O10 Zn2 K1 95.4(2) 1_655 1_465
O13 Zn2 K1 47.55(13) . 1_465
K2 Zn2 K1 68.20(4) 1_465 1_465
O19 K1 O11 81.7(4) . 1_744
O19 K1 O3 136.2(4) . 1_645
O11 K1 O3 113.69(19) 1_744 1_645
O19 K1 O9 117.4(5) . 1_745
O11 K1 O9 143.47(17) 1_744 1_745
O3 K1 O9 75.28(19) 1_645 1_745
O19 K1 O13 152.9(4) . 1_645
O11 K1 O13 87.40(16) 1_744 1_645
O3 K1 O13 70.90(16) 1_645 1_645
O9 K1 O13 61.22(16) 1_745 1_645
O19 K1 O5 86.8(4) . 1_655
O11 K1 O5 70.54(16) 1_744 1_655
O3 K1 O5 136.69(16) 1_645 1_655
O9 K1 O5 79.33(16) 1_745 1_655
O13 K1 O5 66.18(15) 1_645 1_655
O19 K1 K3 66.1(4) . .
O11 K1 K3 85.2(3) 1_744 .
O3 K1 K3 74.3(2) 1_645 .
O9 K1 K3 130.3(3) 1_745 .
O13 K1 K3 137.7(2) 1_645 .
O5 K1 K3 146.2(2) 1_655 .
O19 K1 K3 46.7(4) . 2_955
O11 K1 K3 127.2(2) 1_744 2_955
O3 K1 K3 100.7(2) 1_645 2_955
O9 K1 K3 81.9(2) 1_745 2_955
O13 K1 K3 143.1(2) 1_645 2_955
O5 K1 K3 109.8(2) 1_655 2_955
K3 K1 K3 66.4(3) . 2_955
O19 K1 Zn1 101.6(4) . .
O11 K1 Zn1 47.79(12) 1_744 .
O3 K1 Zn1 119.34(12) 1_645 .
O9 K1 Zn1 96.21(12) 1_745 .
O13 K1 Zn1 53.99(11) 1_645 .
O5 K1 Zn1 30.77(9) 1_655 .
K3 K1 Zn1 133.0(3) . .
K3 K1 Zn1 138.2(2) 2_955 .
O19 K1 Zn2 160.5(4) . 1_645
O11 K1 Zn2 115.42(14) 1_744 1_645
O3 K1 Zn2 47.71(11) 1_645 1_645
O9 K1 Zn2 43.25(14) 1_745 1_645
O13 K1 Zn2 31.59(11) 1_645 1_645
O5 K1 Zn2 90.29(10) 1_655 1_645
K3 K1 Zn2 122.00(19) . 1_645
K3 K1 Zn2 117.4(2) 2_955 1_645
Zn1 K1 Zn2 85.18(4) . 1_645
O19 K1 K2 114.2(4) . .
O11 K1 K2 104.36(13) 1_744 .
O3 K1 K2 101.74(12) 1_645 .
O9 K1 K2 40.38(12) 1_745 .
O13 K1 K2 45.08(10) 1_645 .
O5 K1 K2 40.95(10) 1_655 .
K3 K1 K2 170.4(3) . .
K3 K1 K2 106.37(19) 2_955 .
Zn1 K1 K2 56.58(3) . .
Zn2 K1 K2 54.53(3) 1_645 .
O18 K2 O8 107.8(4) . 1_645
O18 K2 O1 103.9(7) . .
O8 K2 O1 92.09(19) 1_645 .
O18 K2 O9 117.8(7) . 1_745
O8 K2 O9 83.9(2) 1_645 1_745
O1 K2 O9 137.38(18) . 1_745
O18 K2 O5 113.1(4) . 1_655
O8 K2 O5 138.76(17) 1_645 1_655
O1 K2 O5 73.70(16) . 1_655
O9 K2 O5 81.76(17) 1_745 1_655
O18 K2 O13 177.5(7) . 1_645
O8 K2 O13 73.12(16) 1_645 1_645
O1 K2 O13 78.34(17) . 1_645
O9 K2 O13 59.85(15) 1_745 1_645
O5 K2 O13 66.21(14) 1_655 1_645
O18 K2 C27 91.7(4) . 1_655
O8 K2 C27 158.53(18) 1_645 1_655
O1 K2 C27 74.09(18) . 1_655
O9 K2 C27 95.16(19) 1_745 1_655
O5 K2 C27 21.77(15) 1_655 1_655
O13 K2 C27 87.79(16) 1_645 1_655
O18 K2 C62 16.1(9) . .
O8 K2 C62 120.6(5) 1_645 .
O1 K2 C62 92.9(11) . .
O9 K2 C62 125.5(10) 1_745 .
O5 K2 C62 99.0(5) 1_655 .
O13 K2 C62 164.3(7) 1_645 .
C27 K2 C62 77.2(6) 1_655 .
O18 K2 C53 109.3(7) . 1_745
O8 K2 C53 69.0(2) 1_645 1_745
O1 K2 C53 145.5(2) . 1_745
O9 K2 C53 19.42(18) 1_745 1_745
O5 K2 C53 101.18(18) 1_655 1_745
O13 K2 C53 68.75(16) 1_645 1_745
C27 K2 C53 113.6(2) 1_655 1_745
C62 K2 C53 121.6(11) . 1_745
O18 K2 Zn2 145.8(5) . 1_645
O8 K2 Zn2 49.78(12) 1_645 1_645
O1 K2 Zn2 102.57(15) . 1_645
O9 K2 Zn2 44.95(14) 1_745 1_645
O5 K2 Zn2 94.90(11) 1_655 1_645
O13 K2 Zn2 33.38(11) 1_645 1_645
C27 K2 Zn2 116.35(13) 1_655 1_645
C62 K2 Zn2 161.6(9) . 1_645
C53 K2 Zn2 43.10(14) 1_745 1_645
O18 K2 Zn1 127.3(4) . .
O8 K2 Zn1 115.24(14) 1_645 .
O1 K2 Zn1 47.81(12) . .
O9 K2 Zn1 96.20(12) 1_745 .
O5 K2 Zn1 30.04(9) 1_655 .
O13 K2 Zn1 53.38(11) 1_645 .
C27 K2 Zn1 43.41(12) 1_655 .
C62 K2 Zn1 111.2(8) . .
C53 K2 Zn1 113.44(13) 1_745 .
Zn2 K2 Zn1 86.75(4) 1_645 .
O18 K2 K1 134.9(6) . .
O8 K2 K1 107.04(13) 1_645 .
O1 K2 K1 102.50(13) . .
O9 K2 K1 40.57(12) 1_745 .
O5 K2 K1 43.29(10) 1_655 .
O13 K2 K1 42.87(9) 1_645 .
C27 K2 K1 61.68(13) 1_655 .
C62 K2 K1 129.2(5) . .
C53 K2 K1 59.44(14) 1_745 .
Zn2 K2 K1 57.27(4) 1_645 .
Zn1 K2 K1 56.38(3) . .
O19 K3 O16 124.3(6) 2_955 .
O19 K3 C65 120.4(7) 2_955 .
O16 K3 C65 115.3(6) . .
O19 K3 C59 121.1(6) 2_955 .
O16 K3 C59 22.8(3) . .
C65 K3 C59 112.6(6) . .
O19 K3 K1 94.6(6) 2_955 .
O16 K3 K1 102.1(4) . .
C65 K3 K1 70.3(4) . .
C59 K3 K1 80.0(4) . .
O19 K3 K1 55.3(6) 2_955 2_955
O16 K3 K1 144.3(4) . 2_955
C65 K3 K1 78.1(4) . 2_955
C59 K3 K1 165.5(4) . 2_955
K1 K3 K1 113.6(3) . 2_955
O19 K3 O19 104.6(6) 2_955 .
O16 K3 O19 126.6(7) . .
C65 K3 O19 24.6(4) . .
C59 K3 O19 114.0(6) . .
K1 K3 O19 49.5(4) . .
K1 K3 O19 79.9(4) 2_955 .
O19 K3 C65 19.5(5) 2_955 2_955
O16 K3 C65 124.9(5) . 2_955
C65 K3 C65 115.0(4) . 2_955
C59 K3 C65 113.4(5) . 2_955
K1 K3 C65 75.4(4) . 2_955
K1 K3 C65 67.7(4) 2_955 2_955
O19 K3 C65 94.0(5) . 2_955
O19 K3 K3 63.4(6) 2_955 2_955
O16 K3 K3 159.0(7) . 2_955
C65 K3 K3 60.3(4) . 2_955
C59 K3 K3 136.6(6) . 2_955
K1 K3 K3 57.0(3) . 2_955
K1 K3 K3 56.6(4) 2_955 2_955
O19 K3 K3 41.2(4) . 2_955
C65 K3 K3 54.7(4) 2_955 2_955
C2 C1 C6 119.7(6) . .
C2 C1 C7 119.9(6) . .
C6 C1 C7 120.2(6) . .
C1 C2 C3 121.3(6) . .
C1 C2 H2 119.4 . .
C3 C2 H2 119.4 . .
C2 C3 C4 118.5(6) . .
C2 C3 C13 122.4(6) . .
C4 C3 C13 118.9(6) . .
C5 C4 C3 121.4(6) . .
C5 C4 H4 119.3 . .
C3 C4 H4 119.3 . .
C4 C5 C6 118.6(6) . .
C4 C5 C19 120.7(6) . .
C6 C5 C19 120.6(6) . .
C5 C6 C1 120.5(6) . .
C5 C6 H6 119.8 . .
C1 C6 H6 119.8 . .
C8 C7 C12 119.0(6) . .
C8 C7 C1 121.6(6) . .
C12 C7 C1 119.1(6) . .
C7 C8 C9 119.8(7) . .
C7 C8 H8 120.1 . .
C9 C8 H8 120.1 . .
C10 C9 C8 120.9(7) . .
C10 C9 H9 119.5 . .
C8 C9 H9 119.5 . .
C9 C10 C11 119.5(6) . .
C9 C10 C26 120.7(6) . .
C11 C10 C26 119.8(6) . .
C12 C11 C10 120.3(6) . .
C12 C11 H11 119.8 . .
C10 C11 H11 119.8 . .
C11 C12 C7 120.3(6) . .
C11 C12 H12 119.9 . .
C7 C12 H12 119.9 . .
C14 C13 C18 118.2(6) . .
C14 C13 C3 122.0(6) . .
C18 C13 C3 119.7(6) . .
C13 C14 C15 120.7(6) . .
C13 C14 H14 119.7 . .
C15 C14 H14 119.7 . .
C16 C15 C14 121.0(6) . .
C16 C15 H15 119.5 . .
C14 C15 H15 119.5 . .
C15 C16 C17 118.5(6) . .
C15 C16 C25 121.0(6) . .
C17 C16 C25 120.4(6) . .
C18 C17 C16 120.8(7) . .
C18 C17 H17 119.6 . .
C16 C17 H17 119.6 . .
C17 C18 C13 120.6(6) . .
C17 C18 H18 119.7 . .
C13 C18 H18 119.7 . .
C20 C19 C24 118.1(6) . .
C20 C19 C5 121.5(6) . .
C24 C19 C5 120.3(6) . .
C21 C20 C19 120.8(7) . .
C21 C20 H20 119.6 . .
C19 C20 H20 119.6 . .
C20 C21 C22 120.5(7) . .
C20 C21 H21 119.7 . .
C22 C21 H21 119.7 . .
C23 C22 C21 118.7(6) . .
C23 C22 C27 119.9(6) . .
C21 C22 C27 121.4(7) . .
C22 C23 C24 120.5(7) . .
C22 C23 H23 119.7 . .
C24 C23 H23 119.7 . .
C23 C24 C19 121.2(6) . .
C23 C24 H24 119.4 . .
C19 C24 H24 119.4 . .
O3 C25 O4 123.4(6) . .
O3 C25 C16 120.0(6) . .
O4 C25 C16 116.6(7) . .
O1 C26 O2 124.2(6) . .
O1 C26 C10 118.7(7) . .
O2 C26 C10 117.1(6) . .
O6 C27 O5 122.8(6) . .
O6 C27 C22 119.5(7) . .
O5 C27 C22 117.6(6) . .
O6 C27 K2 128.6(5) . 1_455
O5 C27 K2 52.2(3) . 1_455
C22 C27 K2 87.6(4) . 1_455
C29 C28 C33 119.2(7) . .
C29 C28 C34 120.4(7) . .
C33 C28 C34 120.1(7) . .
C28 C29 C30 122.2(7) . .
C28 C29 H29 118.9 . .
C30 C29 H29 118.9 . .
C29 C30 C31 118.0(7) . .
C29 C30 C40 121.0(7) . .
C31 C30 C40 120.9(6) . .
C32 C31 C30 121.3(7) . .
C32 C31 H31 119.3 . .
C30 C31 H31 119.3 . .
C31 C32 C33 118.3(7) . .
C31 C32 C46 119.9(7) . .
C33 C32 C46 121.6(7) . .
C28 C33 C32 120.9(7) . .
C28 C33 H33 119.6 . .
C32 C33 H33 119.6 . .
C35 C34 C39 118.5(7) . .
C35 C34 C28 119.7(7) . .
C39 C34 C28 121.8(7) . .
C36 C35 C34 121.4(7) . .
C36 C35 H35 119.3 . .
C34 C35 H35 119.3 . .
C35 C36 C37 119.9(7) . .
C35 C36 H36 120.0 . .
C37 C36 H36 120.0 . .
C36 C37 C38 119.2(7) . .
C36 C37 C52 121.2(7) . .
C38 C37 C52 119.6(7) . .
C39 C38 C37 120.4(8) . .
C39 C38 H38 119.8 . .
C37 C38 H38 119.8 . .
C38 C39 C34 120.5(8) . .
C38 C39 H39 119.8 . .
C34 C39 H39 119.8 . .
C45 C40 C41 118.4(7) . .
C45 C40 C30 120.0(7) . .
C41 C40 C30 121.4(7) . .
C42 C41 C40 120.9(8) . .
C42 C41 H41 119.6 . .
C40 C41 H41 119.6 . .
C41 C42 C43 120.6(7) . .
C41 C42 H42 119.7 . .
C43 C42 H42 119.7 . .
C42 C43 C44 119.8(7) . .
C42 C43 C53 119.5(7) . .
C44 C43 C53 120.7(8) . .
C45 C44 C43 119.8(8) . .
C45 C44 H44 120.1 . .
C43 C44 H44 120.1 . .
C44 C45 C40 120.5(7) . .
C44 C45 H45 119.8 . .
C40 C45 H45 119.8 . .
C51 C46 C47 117.3(7) . .
C51 C46 C32 120.0(7) . .
C47 C46 C32 122.6(7) . .
C48 C47 C46 121.8(8) . .
C48 C47 H47 119.1 . .
C46 C47 H47 119.1 . .
C47 C48 C49 120.5(7) . .
C47 C48 H48 119.7 . .
C49 C48 H48 119.7 . .
C50 C49 C48 118.7(7) . .
C50 C49 C54 119.3(7) . .
C48 C49 C54 122.0(7) . .
C51 C50 C49 119.9(8) . .
C51 C50 H50 120.0 . .
C49 C50 H50 120.0 . .
C50 C51 C46 121.7(7) . .
C50 C51 H51 119.1 . .
C46 C51 H51 119.1 . .
O8 C52 O7 123.9(7) . .
O8 C52 C37 120.9(7) . .
O7 C52 C37 115.2(7) . .
O9 C53 O10 122.7(7) . .
O9 C53 C43 119.4(8) . .
O10 C53 C43 117.9(8) . .
O9 C53 K2 47.2(4) . 1_365
O10 C53 K2 107.9(5) . 1_365
C43 C53 K2 112.8(5) . 1_365
O11 C54 O12 124.3(7) . .
O11 C54 C49 121.0(7) . .
O12 C54 C49 114.6(8) . .
O14 C55 O13 124.9(8) . .
O14 C55 H55 117.5 . .
O13 C55 H55 117.5 . .
O15 C56 N1 121.7(13) . .
O16 C59 N2 121.3(11) . .
O16 C59 K3 63.0(7) . .
N2 C59 K3 158.1(8) . .
O18 C62 N3 148(6) . .
O18 C62 K2 36(2) . .
N3 C62 K2 122(3) . .
O19 C65 N4 112.9(15) . .
O19 C65 K3 80.9(10) . .
N4 C65 K3 154.2(12) . .
O19 C65 K3 35.5(9) . 2_955
N4 C65 K3 138.4(12) . 2_955
K3 C65 K3 65.0(4) . 2_955
O20 C68 N5 101(3) . .
O21 C71 N6 135(4) . .
C56 N1 C58 119.3(10) . .
C56 N1 C57 122.2(11) . .
C58 N1 C57 118.5(9) . .
C60 N2 C61 128.9(14) . .
C60 N2 C59 113.5(10) . .
C61 N2 C59 117.0(13) . .
C64 N3 C62 120(2) . .
C64 N3 C63 135(3) . .
C62 N3 C63 105(3) . .
C67 N4 C65 112.3(16) . .
C67 N4 C66 117.2(13) . .
C65 N4 C66 130.5(15) . .
C68 N5 C70 115.6(17) . .
C68 N5 C69 114.3(17) . .
C70 N5 C69 115.0(17) . .
C72 N6 C71 119.3(16) . .
C72 N6 C73 115(3) . .
C71 N6 C73 118.0(16) . .
C26 O1 K2 160.1(5) . .
C26 O2 Zn1 111.2(5) . .
C25 O3 K1 149.8(5) . 1_465
C25 O4 Zn2 112.3(5) . .
C27 O5 Zn1 108.2(4) . 1_455
C27 O5 K2 106.0(4) . 1_455
Zn1 O5 K2 105.52(18) 1_455 1_455
C27 O5 K1 136.9(4) . 1_455
Zn1 O5 K1 100.76(17) 1_455 1_455
K2 O5 K1 95.76(16) 1_455 1_455
C52 O7 Zn2 110.7(5) . .
C52 O8 K2 134.7(5) . 1_465
C53 O9 K2 113.4(5) . 1_365
C53 O9 K1 144.0(5) . 1_365
K2 O9 K1 99.05(19) 1_365 1_365
C53 O10 Zn2 104.4(5) . 1_455
C54 O11 K1 153.6(5) . 1_366
C54 O12 Zn1 110.8(5) . 1_366
C55 O13 Zn2 120.8(5) . .
C55 O13 K1 122.7(5) . 1_465
Zn2 O13 K1 100.86(18) . 1_465
C55 O13 K2 120.5(5) . 1_465
Zn2 O13 K2 92.83(17) . 1_465
K1 O13 K2 92.05(14) 1_465 1_465
C55 O14 Zn1 122.0(5) . 1_465
C59 O16 K3 94.1(8) . .
C62 O18 K2 128(3) . .
C65 O19 K3 125.0(13) . 2_955
C65 O19 K1 125.3(14) . .
K3 O19 K1 78.0(6) 2_955 .
C65 O19 K3 74.4(10) . .
K3 O19 K3 75.4(6) 2_955 .
K1 O19 K3 64.4(4) . .

loop_
_geom_bond_atom_site_label_1
_geom_bond_atom_site_label_2
_geom_bond_distance
_geom_bond_site_symmetry_2
Zn1 O12 1.961(5) 1_744
Zn1 O2 1.968(5) .
Zn1 O5 1.978(4) 1_655
Zn1 O14 2.019(6) 1_645
Zn1 K1 3.7982(18) .
Zn1 K2 3.8069(18) .
Zn2 O4 1.970(5) .
Zn2 O7 1.979(5) .
Zn2 O10 2.002(5) 1_655
Zn2 O13 2.029(6) .
Zn2 K2 3.6840(19) 1_465
Zn2 K1 3.8052(19) 1_465
K1 O19 2.641(18) .
K1 O11 2.671(6) 1_744
K1 O3 2.705(6) 1_645
K1 O9 2.766(6) 1_745
K1 O13 2.859(5) 1_645
K1 O5 2.894(5) 1_655
K1 K3 3.132(11) .
K1 K3 3.144(14) 2_955
K1 Zn2 3.8052(19) 1_645
K1 K2 4.200(2) .
K2 O18 2.530(12) .
K2 O8 2.600(6) 1_645
K2 O1 2.622(5) .
K2 O9 2.755(6) 1_745
K2 O5 2.767(5) 1_655
K2 O13 2.976(5) 1_645
K2 C27 3.366(8) 1_655
K2 C62 3.41(4) .
K2 C53 3.447(8) 1_745
K2 Zn2 3.6840(19) 1_645
K3 O19 2.34(2) 2_955
K3 O16 2.784(15) .
K3 C65 3.098(17) .
K3 C59 3.115(17) .
K3 K1 3.144(14) 2_955
K3 O19 3.18(2) .
K3 C65 3.30(2) 2_955
K3 K3 3.44(2) 2_955
C1 C2 1.384(9) .
C1 C6 1.401(9) .
C1 C7 1.493(9) .
C2 C3 1.390(9) .
C2 H2 0.9300 .
C3 C4 1.407(9) .
C3 C13 1.482(9) .
C4 C5 1.397(9) .
C4 H4 0.9300 .
C5 C6 1.400(9) .
C5 C19 1.484(9) .
C6 H6 0.9300 .
C7 C8 1.396(10) .
C7 C12 1.412(10) .
C8 C9 1.408(10) .
C8 H8 0.9300 .
C9 C10 1.370(10) .
C9 H9 0.9300 .
C10 C11 1.409(9) .
C10 C26 1.502(9) .
C11 C12 1.384(9) .
C11 H11 0.9300 .
C12 H12 0.9300 .
C13 C14 1.390(9) .
C13 C18 1.399(10) .
C14 C15 1.395(10) .
C14 H14 0.9300 .
C15 C16 1.378(10) .
C15 H15 0.9300 .
C16 C17 1.396(10) .
C16 C25 1.496(10) .
C17 C18 1.386(10) .
C17 H17 0.9300 .
C18 H18 0.9300 .
C19 C20 1.395(10) .
C19 C24 1.397(10) .
C20 C21 1.374(9) .
C20 H20 0.9300 .
C21 C22 1.412(10) .
C21 H21 0.9300 .
C22 C23 1.376(10) .
C22 C27 1.504(9) .
C23 C24 1.383(9) .
C23 H23 0.9300 .
C24 H24 0.9300 .
C25 O3 1.237(9) .
C25 O4 1.275(9) .
C26 O1 1.242(9) .
C26 O2 1.276(9) .
C27 O6 1.230(9) .
C27 O5 1.299(9) .
C27 K2 3.366(8) 1_455
C28 C29 1.379(11) .
C28 C33 1.393(11) .
C28 C34 1.488(10) .
C29 C30 1.388(10) .
C29 H29 0.9300 .
C30 C31 1.405(10) .
C30 C40 1.477(10) .
C31 C32 1.403(10) .
C31 H31 0.9300 .
C32 C33 1.405(10) .
C32 C46 1.484(11) .
C33 H33 0.9300 .
C34 C35 1.395(11) .
C34 C39 1.395(12) .
C35 C36 1.388(10) .
C35 H35 0.9300 .
C36 C37 1.394(11) .
C36 H36 0.9300 .
C37 C38 1.402(11) .
C37 C52 1.494(10) .
C38 C39 1.394(11) .
C38 H38 0.9300 .
C39 H39 0.9300 .
C40 C45 1.406(12) .
C40 C41 1.409(11) .
C41 C42 1.365(11) .
C41 H41 0.9300 .
C42 C43 1.384(12) .
C42 H42 0.9300 .
C43 C44 1.406(11) .
C43 C53 1.493(10) .
C44 C45 1.380(11) .
C44 H44 0.9300 .
C45 H45 0.9300 .
C46 C51 1.395(12) .
C46 C47 1.395(10) .
C47 C48 1.357(11) .
C47 H47 0.9300 .
C48 C49 1.406(12) .
C48 H48 0.9300 .
C49 C50 1.389(10) .
C49 C54 1.496(11) .
C50 C51 1.380(11) .
C50 H50 0.9300 .
C51 H51 0.9300 .
C52 O8 1.231(10) .
C52 O7 1.302(9) .
C53 O9 1.249(11) .
C53 O10 1.276(11) .
C53 K2 3.447(8) 1_365
C54 O11 1.237(10) .
C54 O12 1.302(9) .
C55 O14 1.248(10) .
C55 O13 1.254(9) .
C55 H55 0.9300 .
C56 O15 1.225(17) .
C56 N1 1.346(14) .
C57 N1 1.491(13) .
C58 N1 1.402(14) .
C59 O16 1.212(14) .
C59 N2 1.444(15) .
C60 N2 1.357(15) .
C61 N2 1.397(17) .
C62 O18 1.202(10) .
C62 N3 1.402(10) .
C63 N3 1.48(5) .
C64 N3 1.33(3) .
C65 O19 1.34(2) .
C65 N4 1.413(9) .
C65 K3 3.30(2) 2_955
C66 N4 1.424(9) .
C67 N4 1.399(9) .
C68 O20 1.215(10) .
C68 N5 1.394(10) .
C69 N5 1.402(10) .
C70 N5 1.400(10) .
C71 O21 1.201(10) .
C71 N6 1.392(9) .
C72 N6 1.388(10) .
C73 N6 1.394(10) .
O3 K1 2.705(6) 1_465
O5 Zn1 1.978(4) 1_455
O5 K2 2.767(5) 1_455
O5 K1 2.894(5) 1_455
O8 K2 2.600(6) 1_465
O9 K2 2.755(6) 1_365
O9 K1 2.766(6) 1_365
O10 Zn2 2.002(5) 1_455
O11 K1 2.671(6) 1_366
O12 Zn1 1.961(5) 1_366
O13 K1 2.859(5) 1_465
O13 K2 2.976(5) 1_465
O14 Zn1 2.019(6) 1_465
O19 K3 2.34(2) 2_955
